data_4348606
loop_
_publ_author_name
'Liu, Bo'
'Zhou, Hui-Fang'
'Hou, Lei'
'Wang, Jian-Ping'
'Wang, Yao-Yu'
'Zhu, Zhonghua'

_publ_section_title
;
 Structural Diversity of Cadmium(II) Coordination Polymers Induced by
 Tuning the Coordination Sites of Isomeric Ligands.
;
_journal_issue 17
_journal_name_full 'Inorganic chemistry'
_journal_page_first 8871
_journal_page_last 8880
_journal_paper_doi 10.1021/acs.inorgchem.6b01416
_journal_volume 55
_journal_year 2016
_chemical_formula_sum 'C25 H37 Cd N5 O9'
_chemical_formula_weight 664.00
_space_group_IT_number 60
_space_group_name_Hall '-P 2n 2ab'
_space_group_name_H-M_alt 'P b c n'
_symmetry_cell_setting orthorhombic
_symmetry_space_group_name_H-M 'P b c n'
_atom_sites_solution_hydrogens geom
_atom_sites_solution_primary direct
_atom_sites_solution_secondary difmap
_audit_creation_method SHELXL-97
_cell_angle_alpha 90.00
_cell_angle_beta 90.00
_cell_angle_gamma 90.00
_cell_formula_units_Z 8
_cell_length_a 9.4050(10)
_cell_length_b 20.389(3)
_cell_length_c 31.799(4)
_cell_measurement_reflns_used 8656
_cell_measurement_temperature 296(2)
_cell_measurement_theta_max 27.82
_cell_measurement_theta_min 2.38
_cell_volume 6097.7(13)
_computing_cell_refinement 'Bruker SMART'
_computing_data_collection 'Bruker SMART'
_computing_data_reduction 'Bruker SAINT'
_computing_molecular_graphics 'Bruker SHELXTL'
_computing_publication_material 'Bruker SHELXTL'
_computing_structure_refinement 'Bruker SHELXTL'
_computing_structure_solution 'Bruker SHELXTL'
_diffrn_ambient_temperature 296(2)
_diffrn_measured_fraction_theta_full 0.985
_diffrn_measured_fraction_theta_max 0.985
_diffrn_measurement_device_type 'CCD area detector'
_diffrn_measurement_method 'phi and omega scans'
_diffrn_radiation_monochromator graphite
_diffrn_radiation_source 'fine-focus sealed tube'
_diffrn_radiation_type MoK\a
_diffrn_radiation_wavelength 0.71073
_diffrn_reflns_av_R_equivalents 0.0460
_diffrn_reflns_av_sigmaI/netI 0.0409
_diffrn_reflns_limit_h_max 12
_diffrn_reflns_limit_h_min -12
_diffrn_reflns_limit_k_max 21
_diffrn_reflns_limit_k_min -27
_diffrn_reflns_limit_l_max 42
_diffrn_reflns_limit_l_min -38
_diffrn_reflns_number 35312
_diffrn_reflns_theta_full 28.36
_diffrn_reflns_theta_max 28.36
_diffrn_reflns_theta_min 1.28
_exptl_absorpt_coefficient_mu 0.772
_exptl_absorpt_correction_T_max 0.8610
_exptl_absorpt_correction_T_min 0.8015
_exptl_absorpt_correction_type multi-scan
_exptl_absorpt_process_details sadabs
_exptl_crystal_colour colorless
_exptl_crystal_density_diffrn 1.447
_exptl_crystal_density_method 'not measured'
_exptl_crystal_description rod
_exptl_crystal_F_000 2736
_exptl_crystal_size_max 0.30
_exptl_crystal_size_mid 0.30
_exptl_crystal_size_min 0.20
_refine_diff_density_max 2.121
_refine_diff_density_min -1.124
_refine_diff_density_rms 0.126
_refine_ls_extinction_method none
_refine_ls_goodness_of_fit_ref 1.072
_refine_ls_hydrogen_treatment mixed
_refine_ls_matrix_type full
_refine_ls_number_parameters 369
_refine_ls_number_reflns 7523
_refine_ls_number_restraints 30
_refine_ls_restrained_S_all 1.080
_refine_ls_R_factor_all 0.0865
_refine_ls_R_factor_gt 0.0598
_refine_ls_shift/su_max 0.035
_refine_ls_shift/su_mean 0.001
_refine_ls_structure_factor_coef Fsqd
_refine_ls_weighting_details 'calc w=1/[\s^2^(Fo^2^)+(0.0726P)^2^+21.1491P] where P=(Fo^2^+2Fc^2^)/3'
_refine_ls_weighting_scheme calc
_refine_ls_wR_factor_gt 0.1606
_refine_ls_wR_factor_ref 0.1769
_reflns_number_gt 5297
_reflns_number_total 7523
_reflns_threshold_expression >2sigma(I)
_cod_data_source_file ic6b01416_si_001.cif
_cod_data_source_block 1
_cod_original_sg_symbol_H-M Pbcn
_cod_database_code 4348606

loop_
_symmetry_equiv_pos_as_xyz
'x, y, z'
'-x+1/2, -y+1/2, z+1/2'
'x+1/2, -y+1/2, -z'
'-x, y, -z+1/2'
'-x, -y, -z'
'x-1/2, y-1/2, -z-1/2'
'-x-1/2, y-1/2, z'
'x, -y, z-1/2'

loop_
_atom_site_label
_atom_site_type_symbol
_atom_site_fract_x
_atom_site_fract_y
_atom_site_fract_z
_atom_site_U_iso_or_equiv
_atom_site_adp_type
_atom_site_occupancy
_atom_site_symmetry_multiplicity
_atom_site_calc_flag
_atom_site_refinement_flags
Cd1 Cd 1.00604(3) 0.385134(15) 0.381043(10) 0.02773(12) Uani 1 1 d .
O1 O 0.9400(5) 0.45402(19) 0.32006(13) 0.0553(11) Uani 1 1 d .
O2 O 0.9093(5) 0.49019(19) 0.38361(12) 0.0512(10) Uani 1 1 d .
O1W O 0.2014(7) 0.3826(3) 0.25106(13) 0.0882(19) Uani 1 1 d D
H1WA H 0.1562 0.3578 0.2681 0.106 Uiso 1 1 d RD
H1WB H 0.1448 0.4133 0.2429 0.106 Uiso 1 1 d RD
O3 O 0.6021(5) 0.77966(18) 0.11165(11) 0.0486(10) Uani 1 1 d .
O4 O 0.5759(5) 0.81468(18) 0.17600(12) 0.0528(10) Uani 1 1 d .
O5 O 1.2335(4) 0.42786(19) 0.38324(11) 0.0454(9) Uani 1 1 d .
O6 O 0.7786(4) 0.3397(2) 0.38095(11) 0.0488(9) Uani 1 1 d .
O7 O 0.9879(4) 0.3899(2) 0.45334(12) 0.0509(10) Uani 1 1 d .
O8 O 0.4228(17) 0.3862(6) 0.4903(4) 0.219(4) Uani 1 1 d DU
N1 N 0.7946(6) 0.5936(2) 0.19636(16) 0.0546(13) Uani 1 1 d .
N2 N 1.4273(5) 0.4626(3) 0.34738(16) 0.0547(13) Uani 1 1 d .
N3 N 0.5909(5) 0.3008(3) 0.34526(17) 0.0584(13) Uani 1 1 d .
N4 N 0.8733(7) 0.4280(3) 0.51052(17) 0.0677(16) Uani 1 1 d .
N5 N 0.3336(16) 0.3075(7) 0.5074(4) 0.197(4) Uani 1 1 d DU
C1 C 0.8983(5) 0.4967(2) 0.34494(16) 0.0345(10) Uani 1 1 d .
C2 C 0.8316(5) 0.5585(2) 0.32827(15) 0.0332(10) Uani 1 1 d .
C3 C 0.7713(6) 0.6032(2) 0.35558(17) 0.0425(12) Uani 1 1 d .
H3 H 0.7774 0.5969 0.3845 0.051 Uiso 1 1 calc R
C4 C 0.8222(5) 0.5693(2) 0.28513(15) 0.0340(10) Uani 1 1 d .
H4 H 0.8609 0.5391 0.2664 0.041 Uiso 1 1 calc R
C5 C 0.7020(7) 0.6572(3) 0.3395(2) 0.0570(16) Uani 1 1 d .
H5 H 0.6591 0.6866 0.3579 0.068 Uiso 1 1 calc R
C6 C 0.6947(6) 0.6685(2) 0.29754(16) 0.0425(13) Uani 1 1 d .
H6 H 0.6486 0.7057 0.2876 0.051 Uiso 1 1 calc R
C7 C 0.7546(5) 0.6256(2) 0.26989(16) 0.0347(10) Uani 1 1 d .
C8 C 0.7446(5) 0.6386(2) 0.22392(15) 0.0330(10) Uani 1 1 d .
C9 C 0.6847(5) 0.6969(2) 0.20901(15) 0.0327(10) Uani 1 1 d .
H9 H 0.6517 0.7281 0.2279 0.039 Uiso 1 1 calc R
C10 C 0.7848(8) 0.6050(3) 0.15377(19) 0.0557(16) Uani 1 1 d .
H10 H 0.8197 0.5738 0.1351 0.067 Uiso 1 1 calc R
C11 C 0.7247(6) 0.6614(3) 0.13826(17) 0.0450(12) Uani 1 1 d .
H11 H 0.7178 0.6682 0.1094 0.054 Uiso 1 1 calc R
C12 C 0.6745(5) 0.7081(2) 0.16622(15) 0.0316(10) Uani 1 1 d .
C13 C 0.6140(5) 0.7718(2) 0.15024(16) 0.0339(10) Uani 1 1 d .
C14 C 1.2960(6) 0.4396(3) 0.35035(18) 0.0463(13) Uani 1 1 d .
H14 H 1.2473 0.4317 0.3254 0.056 Uiso 1 1 calc R
C15 C 1.4877(8) 0.4788(5) 0.3068(3) 0.087(3) Uani 1 1 d .
H15A H 1.4346 0.4573 0.2851 0.131 Uiso 1 1 calc R
H15B H 1.5849 0.4646 0.3059 0.131 Uiso 1 1 calc R
H15C H 1.4836 0.5254 0.3027 0.131 Uiso 1 1 calc R
C16 C 1.5074(7) 0.4798(5) 0.3857(2) 0.070(2) Uani 1 1 d .
H16A H 1.6007 0.4608 0.3843 0.106 Uiso 1 1 calc R
H16B H 1.4584 0.4632 0.4099 0.106 Uiso 1 1 calc R
H16C H 1.5153 0.5266 0.3877 0.106 Uiso 1 1 calc R
C17 C 0.7196(6) 0.3263(3) 0.34802(18) 0.0466(13) Uani 1 1 d .
H17 H 0.7684 0.3345 0.3231 0.056 Uiso 1 1 calc R
C18 C 0.5124(8) 0.2877(5) 0.3823(3) 0.089(3) Uani 1 1 d .
H18A H 0.5417 0.3172 0.4042 0.134 Uiso 1 1 calc R
H18B H 0.5293 0.2433 0.3911 0.134 Uiso 1 1 calc R
H18C H 0.4128 0.2936 0.3768 0.134 Uiso 1 1 calc R
C19 C 0.5264(9) 0.2857(5) 0.3046(3) 0.095(3) Uani 1 1 d .
H19A H 0.5898 0.2988 0.2824 0.142 Uiso 1 1 calc R
H19B H 0.4383 0.3091 0.3019 0.142 Uiso 1 1 calc R
H19C H 0.5088 0.2395 0.3027 0.142 Uiso 1 1 calc R
C20 C 0.8886(7) 0.4191(3) 0.46990(18) 0.0545(15) Uani 1 1 d .
H20 H 0.8188 0.4362 0.4523 0.065 Uiso 1 1 calc R
C21 C 0.9800(11) 0.4033(5) 0.5397(3) 0.103(3) Uani 1 1 d .
H21A H 1.0615 0.3884 0.5243 0.154 Uiso 1 1 calc R
H21B H 0.9408 0.3675 0.5555 0.154 Uiso 1 1 calc R
H21C H 1.0078 0.4377 0.5586 0.154 Uiso 1 1 calc R
C22 C 0.7554(12) 0.4624(5) 0.5282(3) 0.125(4) Uani 1 1 d .
H22A H 0.6935 0.4319 0.5421 0.187 Uiso 1 1 calc R
H22B H 0.7041 0.4844 0.5062 0.187 Uiso 1 1 calc R
H22C H 0.7894 0.4941 0.5482 0.187 Uiso 1 1 calc R
C23 C 0.341(2) 0.3426(8) 0.4729(5) 0.201(4) Uani 1 1 d DU
H23 H 0.3028 0.3380 0.4461 0.242 Uiso 1 1 calc R
C24 C 0.3918(19) 0.2968(8) 0.5480(4) 0.196(4) Uani 1 1 d DU
H24A H 0.4479 0.3341 0.5561 0.293 Uiso 1 1 calc R
H24B H 0.4507 0.2584 0.5475 0.293 Uiso 1 1 calc R
H24C H 0.3161 0.2908 0.5679 0.293 Uiso 1 1 calc R
C25 C 0.2368(19) 0.2544(8) 0.4954(4) 0.203(4) Uani 1 1 d DU
H25A H 0.2163 0.2573 0.4659 0.305 Uiso 1 1 calc R
H25B H 0.1500 0.2581 0.5111 0.305 Uiso 1 1 calc R
H25C H 0.2806 0.2129 0.5013 0.305 Uiso 1 1 calc R

loop_
_atom_site_aniso_label
_atom_site_aniso_U_11
_atom_site_aniso_U_22
_atom_site_aniso_U_33
_atom_site_aniso_U_23
_atom_site_aniso_U_13
_atom_site_aniso_U_12
Cd1 0.03135(19) 0.02476(18) 0.02709(18) -0.00115(12) 0.00137(13) 0.00284(13)
O1 0.075(3) 0.040(2) 0.052(2) 0.0107(18) -0.003(2) 0.026(2)
O2 0.069(3) 0.038(2) 0.047(2) 0.0101(17) -0.009(2) 0.0131(19)
O1W 0.088(4) 0.128(5) 0.049(3) 0.005(3) 0.007(2) 0.002(4)
O3 0.068(3) 0.0356(19) 0.042(2) 0.0066(16) -0.0096(19) 0.0135(18)
O4 0.077(3) 0.037(2) 0.045(2) 0.0067(17) -0.006(2) 0.021(2)
O5 0.0373(19) 0.053(2) 0.046(2) -0.0029(17) 0.0050(17) -0.0117(17)
O6 0.038(2) 0.062(3) 0.046(2) -0.0003(19) -0.0018(17) -0.0131(18)
O7 0.066(3) 0.056(3) 0.0310(19) -0.0007(16) 0.0050(17) 0.014(2)
O8 0.275(10) 0.205(8) 0.177(7) 0.038(6) -0.031(7) 0.042(7)
N1 0.065(3) 0.040(3) 0.059(3) 0.009(2) 0.006(3) 0.013(2)
N2 0.038(3) 0.067(3) 0.059(3) 0.001(3) 0.015(2) -0.013(2)
N3 0.043(3) 0.067(3) 0.065(3) -0.004(3) -0.009(2) -0.012(2)
N4 0.086(4) 0.069(4) 0.048(3) -0.017(3) 0.026(3) -0.006(3)
N5 0.253(10) 0.188(8) 0.149(6) 0.038(6) -0.027(6) 0.050(7)
C1 0.032(2) 0.026(2) 0.045(3) 0.008(2) -0.005(2) -0.0009(19)
C2 0.033(2) 0.024(2) 0.043(3) 0.0094(19) -0.004(2) 0.0028(18)
C3 0.053(3) 0.037(3) 0.038(3) 0.005(2) -0.003(2) 0.004(2)
C4 0.032(2) 0.028(2) 0.042(3) 0.007(2) 0.004(2) 0.0050(19)
C5 0.071(4) 0.045(3) 0.055(4) -0.004(3) 0.001(3) 0.021(3)
C6 0.054(3) 0.029(3) 0.044(3) 0.010(2) -0.002(2) 0.021(2)
C7 0.035(2) 0.025(2) 0.044(3) 0.011(2) 0.001(2) 0.0026(19)
C8 0.032(2) 0.026(2) 0.040(3) 0.0076(19) 0.000(2) 0.0034(18)
C9 0.034(2) 0.025(2) 0.039(3) 0.0044(19) 0.000(2) 0.0046(18)
C10 0.079(5) 0.037(3) 0.051(3) 0.003(3) 0.005(3) 0.019(3)
C11 0.055(3) 0.039(3) 0.041(3) 0.004(2) 0.001(2) 0.006(2)
C12 0.030(2) 0.026(2) 0.038(3) 0.0076(19) -0.0017(19) 0.0005(18)
C13 0.030(2) 0.027(2) 0.044(3) 0.008(2) -0.004(2) 0.0019(18)
C14 0.041(3) 0.054(3) 0.043(3) -0.005(3) 0.007(2) -0.005(2)
C15 0.075(5) 0.116(8) 0.071(5) 0.007(5) 0.029(4) -0.021(5)
C16 0.044(4) 0.094(6) 0.074(5) -0.009(4) 0.002(3) -0.022(3)
C17 0.039(3) 0.052(3) 0.049(3) 0.003(3) -0.003(2) -0.009(2)
C18 0.054(4) 0.111(8) 0.102(7) 0.005(5) 0.003(4) -0.038(4)
C19 0.066(5) 0.130(8) 0.088(6) -0.024(6) -0.030(4) -0.014(5)
C20 0.065(4) 0.060(4) 0.038(3) 0.003(3) 0.004(3) 0.006(3)
C21 0.135(9) 0.130(9) 0.043(4) 0.003(5) -0.007(5) -0.019(7)
C22 0.129(9) 0.132(9) 0.113(8) -0.040(7) 0.058(7) 0.020(7)
C23 0.257(10) 0.192(8) 0.155(6) 0.037(6) -0.028(6) 0.048(7)
C24 0.252(11) 0.193(8) 0.142(7) 0.038(6) -0.026(7) 0.055(7)
C25 0.257(11) 0.193(9) 0.160(7) 0.031(7) -0.022(7) 0.053(7)

loop_
_atom_type_symbol
_atom_type_description
_atom_type_scat_dispersion_real
_atom_type_scat_dispersion_imag
_atom_type_scat_source
C C 0.0033 0.0016 'International Tables Vol C Tables 4.2.6.8 and 6.1.1.4'
H H 0.0000 0.0000 'International Tables Vol C Tables 4.2.6.8 and 6.1.1.4'
N N 0.0061 0.0033 'International Tables Vol C Tables 4.2.6.8 and 6.1.1.4'
O O 0.0106 0.0060 'International Tables Vol C Tables 4.2.6.8 and 6.1.1.4'
Cd Cd -0.8075 1.2024 'International Tables Vol C Tables 4.2.6.8 and 6.1.1.4'

loop_
_geom_angle_atom_site_label_1
_geom_angle_atom_site_label_2
_geom_angle_atom_site_label_3
_geom_angle
_geom_angle_site_symmetry_1
_geom_angle_site_symmetry_3
O7 Cd1 O5 91.27(14) . .
O7 Cd1 O2 84.11(14) . .
O5 Cd1 O2 90.79(15) . .
O7 Cd1 O6 87.16(14) . .
O5 Cd1 O6 177.92(14) . .
O2 Cd1 O6 90.40(16) . .
O7 Cd1 O3 88.19(13) . 6_656
O5 Cd1 O3 89.20(15) . 6_656
O2 Cd1 O3 172.30(13) . 6_656
O6 Cd1 O3 89.40(15) . 6_656
O7 Cd1 O4 142.83(14) . 6_656
O5 Cd1 O4 89.72(15) . 6_656
O2 Cd1 O4 133.04(13) . 6_656
O6 Cd1 O4 90.71(15) . 6_656
O3 Cd1 O4 54.66(13) 6_656 6_656
O7 Cd1 O1 137.61(14) . .
O5 Cd1 O1 92.41(15) . .
O2 Cd1 O1 53.64(13) . .
O6 Cd1 O1 89.66(15) . .
O3 Cd1 O1 134.06(13) 6_656 .
O4 Cd1 O1 79.42(14) 6_656 .
O7 Cd1 C13 115.42(15) . 6_656
O5 Cd1 C13 89.18(14) . 6_656
O2 Cd1 C13 160.48(14) . 6_656
O6 Cd1 C13 90.27(15) . 6_656
O3 Cd1 C13 27.23(13) 6_656 6_656
O4 Cd1 C13 27.44(14) 6_656 6_656
O1 Cd1 C13 106.85(14) . 6_656
O7 Cd1 C1 110.78(15) . .
O5 Cd1 C1 92.40(14) . .
O2 Cd1 C1 26.78(14) . .
O6 Cd1 C1 89.43(14) . .
O3 Cd1 C1 160.90(14) 6_656 .
O4 Cd1 C1 106.30(14) 6_656 .
O1 Cd1 C1 26.87(14) . .
C13 Cd1 C1 133.73(16) 6_656 .
C1 O1 Cd1 88.7(3) . .
C1 O2 Cd1 95.5(3) . .
H1WA O1W H1WB 108.3 . .
C13 O3 Cd1 93.1(3) . 6_566
C13 O4 Cd1 90.1(3) . 6_566
C14 O5 Cd1 119.5(4) . .
C17 O6 Cd1 120.6(4) . .
C20 O7 Cd1 120.3(4) . .
C8 N1 C10 119.9(5) . .
C14 N2 C15 120.7(6) . .
C14 N2 C16 120.1(5) . .
C15 N2 C16 118.7(5) . .
C17 N3 C18 119.8(6) . .
C17 N3 C19 121.5(6) . .
C18 N3 C19 118.7(6) . .
C20 N4 C22 122.7(8) . .
C20 N4 C21 120.3(7) . .
C22 N4 C21 117.0(7) . .
C23 N5 C24 145.5(17) . .
C23 N5 C25 102.6(12) . .
C24 N5 C25 111.3(14) . .
O1 C1 O2 122.1(4) . .
O1 C1 C2 119.7(4) . .
O2 C1 C2 118.3(5) . .
O1 C1 Cd1 64.4(3) . .
O2 C1 Cd1 57.7(3) . .
C2 C1 Cd1 175.3(4) . .
C3 C2 C4 119.3(4) . .
C3 C2 C1 120.2(4) . .
C4 C2 C1 120.4(4) . .
C5 C3 C2 119.2(5) . .
C5 C3 H3 120.4 . .
C2 C3 H3 120.4 . .
C2 C4 C7 120.0(5) . .
C2 C4 H4 120.0 . .
C7 C4 H4 120.0 . .
C6 C5 C3 121.7(5) . .
C6 C5 H5 119.2 . .
C3 C5 H5 119.2 . .
C5 C6 C7 120.4(5) . .
C5 C6 H6 119.8 . .
C7 C6 H6 119.8 . .
C6 C7 C4 119.4(5) . .
C6 C7 C8 119.6(4) . .
C4 C7 C8 121.0(5) . .
N1 C8 C9 119.8(5) . .
N1 C8 C7 119.6(4) . .
C9 C8 C7 120.6(4) . .
C12 C9 C8 120.2(4) . .
C12 C9 H9 119.9 . .
C8 C9 H9 119.9 . .
C11 C10 N1 121.5(5) . .
C11 C10 H10 119.3 . .
N1 C10 H10 119.3 . .
C10 C11 C12 119.0(5) . .
C10 C11 H11 120.5 . .
C12 C11 H11 120.5 . .
C9 C12 C11 119.6(4) . .
C9 C12 C13 120.1(4) . .
C11 C12 C13 120.3(4) . .
O3 C13 O4 122.1(4) . .
O3 C13 C12 118.5(4) . .
O4 C13 C12 119.3(4) . .
O3 C13 Cd1 59.7(2) . 6_566
O4 C13 Cd1 62.5(2) . 6_566
C12 C13 Cd1 178.2(4) . 6_566
O5 C14 N2 125.3(6) . .
O5 C14 H14 117.3 . .
N2 C14 H14 117.3 . .
N2 C15 H15A 109.5 . .
N2 C15 H15B 109.5 . .
H15A C15 H15B 109.5 . .
N2 C15 H15C 109.5 . .
H15A C15 H15C 109.5 . .
H15B C15 H15C 109.5 . .
N2 C16 H16A 109.5 . .
N2 C16 H16B 109.5 . .
H16A C16 H16B 109.5 . .
N2 C16 H16C 109.5 . .
H16A C16 H16C 109.5 . .
H16B C16 H16C 109.5 . .
O6 C17 N3 124.4(6) . .
O6 C17 H17 117.8 . .
N3 C17 H17 117.8 . .
N3 C18 H18A 109.5 . .
N3 C18 H18B 109.5 . .
H18A C18 H18B 109.5 . .
N3 C18 H18C 109.5 . .
H18A C18 H18C 109.5 . .
H18B C18 H18C 109.5 . .
N3 C19 H19A 109.5 . .
N3 C19 H19B 109.5 . .
H19A C19 H19B 109.5 . .
N3 C19 H19C 109.5 . .
H19A C19 H19C 109.5 . .
H19B C19 H19C 109.5 . .
O7 C20 N4 125.0(6) . .
O7 C20 H20 117.5 . .
N4 C20 H20 117.5 . .
N4 C21 H21A 109.5 . .
N4 C21 H21B 109.5 . .
H21A C21 H21B 109.5 . .
N4 C21 H21C 109.5 . .
H21A C21 H21C 109.5 . .
H21B C21 H21C 109.5 . .
N4 C22 H22A 109.5 . .
N4 C22 H22B 109.5 . .
H22A C22 H22B 109.5 . .
N4 C22 H22C 109.5 . .
H22A C22 H22C 109.5 . .
H22B C22 H22C 109.5 . .
O8 C23 N5 92.8(13) . .
O8 C23 H23 133.6 . .
N5 C23 H23 133.6 . .
N5 C24 H24A 109.5 . .
N5 C24 H24B 109.5 . .
H24A C24 H24B 109.5 . .
N5 C24 H24C 109.5 . .
H24A C24 H24C 109.5 . .
H24B C24 H24C 109.5 . .
N5 C25 H25A 109.5 . .
N5 C25 H25B 109.5 . .
H25A C25 H25B 109.5 . .
N5 C25 H25C 109.5 . .
H25A C25 H25C 109.5 . .
H25B C25 H25C 109.5 . .

loop_
_geom_bond_atom_site_label_1
_geom_bond_atom_site_label_2
_geom_bond_distance
_geom_bond_site_symmetry_2
Cd1 O7 2.307(4) .
Cd1 O5 2.311(4) .
Cd1 O2 2.329(4) .
Cd1 O6 2.331(4) .
Cd1 O3 2.344(4) 6_656
Cd1 O4 2.405(3) 6_656
Cd1 O1 2.474(4) .
Cd1 C13 2.712(4) 6_656
Cd1 C1 2.742(5) .
O1 C1 1.240(6) .
O2 C1 1.241(6) .
O1W H1WA 0.8537 .
O1W H1WB 0.8610 .
O3 C13 1.243(6) .
O3 Cd1 2.344(4) 6_566
O4 C13 1.250(6) .
O4 Cd1 2.405(4) 6_566
O5 C14 1.223(6) .
O6 C17 1.216(6) .
O7 C20 1.227(7) .
O8 C23 1.299(9) .
N1 C8 1.354(7) .
N1 C10 1.377(8) .
N2 C14 1.325(7) .
N2 C15 1.447(9) .
N2 C16 1.474(8) .
N3 C17 1.320(7) .
N3 C18 1.416(9) .
N3 C19 1.461(9) .
N4 C20 1.312(7) .
N4 C22 1.428(10) .
N4 C21 1.457(11) .
N5 C23 1.313(9) .
N5 C24 1.419(9) .
N5 C25 1.466(9) .
C1 C2 1.504(6) .
C2 C3 1.380(7) .
C2 C4 1.392(7) .
C3 C5 1.378(8) .
C3 H3 0.9300 .
C4 C7 1.399(6) .
C4 H4 0.9300 .
C5 C6 1.356(8) .
C5 H5 0.9300 .
C6 C7 1.362(7) .
C6 H6 0.9300 .
C7 C8 1.489(7) .
C8 C9 1.398(6) .
C9 C12 1.383(6) .
C9 H9 0.9300 .
C10 C11 1.374(8) .
C10 H10 0.9300 .
C11 C12 1.385(7) .
C11 H11 0.9300 .
C12 C13 1.507(6) .
C13 Cd1 2.712(4) 6_566
C14 H14 0.9300 .
C15 H15A 0.9600 .
C15 H15B 0.9600 .
C15 H15C 0.9600 .
C16 H16A 0.9600 .
C16 H16B 0.9600 .
C16 H16C 0.9600 .
C17 H17 0.9300 .
C18 H18A 0.9600 .
C18 H18B 0.9600 .
C18 H18C 0.9600 .
C19 H19A 0.9600 .
C19 H19B 0.9600 .
C19 H19C 0.9600 .
C20 H20 0.9300 .
C21 H21A 0.9600 .
C21 H21B 0.9600 .
C21 H21C 0.9600 .
C22 H22A 0.9600 .
C22 H22B 0.9600 .
C22 H22C 0.9600 .
C23 H23 0.9300 .
C24 H24A 0.9600 .
C24 H24B 0.9600 .
C24 H24C 0.9600 .
C25 H25A 0.9600 .
C25 H25B 0.9600 .
C25 H25C 0.9600 .
